data_4316304
loop_
_publ_author_name
'Fergus R. Knight'
'Amy L. Fuller'
'Michael B\"uhl'
'Alexandra M. Z. Slawin'
'J. Derek Woollins'

_publ_section_title
;
 Hypervalent Adducts of Chalcogen-Containing peri-Substituted
 Naphthalenes; Reactions of Sulfur, Selenium, and Tellurium with
 Dihalogens
;
_journal_name_full 'Inorganic Chemistry'
_journal_page_first 7577
_journal_page_last 7596
_journal_paper_doi 10.1021/ic101086h
_journal_volume 49
_journal_year 2010
_chemical_formula_moiety 'C16 H11 Br3 Te '
_chemical_formula_sum 'C16 H11 Br3 Te'
_chemical_formula_weight 570.57
_space_group_IT_number 29
_symmetry_cell_setting orthorhombic
_symmetry_Int_Tables_number 29
_symmetry_space_group_name_Hall 'P 2c -2ac'
_symmetry_space_group_name_H-M 'P c a 21'
_cell_angle_alpha 90.0000
_cell_angle_beta 90.0000
_cell_angle_gamma 90.0000
_cell_formula_units_Z 4
_cell_length_a 8.4839(18)
_cell_length_b 12.041(2)
_cell_length_c 15.592(3)
_cell_measurement_reflns_used 4685
_cell_measurement_temperature 125.1
_cell_measurement_theta_max 26.4
_cell_measurement_theta_min 1.7
_cell_volume 1592.8(5)
_computing_cell_refinement CrystalClear
_computing_data_collection CrystalClear
_computing_data_reduction CrystalStructure
_computing_publication_material 'CrystalStructure 3.8'
_computing_structure_refinement SHELXL
_computing_structure_solution SIR97
_diffrn_ambient_temperature 125
_diffrn_detector_area_resol_mean 14.63
_diffrn_measured_fraction_theta_full 0.988
_diffrn_measured_fraction_theta_max 0.988
_diffrn_measurement_device_type 'Rigaku Saturn'
_diffrn_measurement_method \w
_diffrn_radiation_type 'Mo K\a'
_diffrn_radiation_wavelength 0.71075
_diffrn_reflns_av_R_equivalents 0.057
_diffrn_reflns_limit_h_max 8
_diffrn_reflns_limit_h_min -10
_diffrn_reflns_limit_k_max 15
_diffrn_reflns_limit_k_min -11
_diffrn_reflns_limit_l_max 14
_diffrn_reflns_limit_l_min -19
_diffrn_reflns_number 4898
_diffrn_reflns_theta_full 25.00
_diffrn_reflns_theta_max 25.00
_exptl_absorpt_coefficient_mu 9.403
_exptl_absorpt_correction_T_max 0.910
_exptl_absorpt_correction_T_min 0.339
_exptl_absorpt_correction_type multi-scan
_exptl_absorpt_process_details 'Jacobson, R. (1998) Private communication'
_exptl_crystal_colour colorless
_exptl_crystal_density_diffrn 2.379
_exptl_crystal_density_method 'not measured'
_exptl_crystal_description platelet
_exptl_crystal_F_000 1056.00
_exptl_crystal_size_max 0.12
_exptl_crystal_size_mid 0.12
_exptl_crystal_size_min 0.01
_refine_diff_density_max 0.77
_refine_diff_density_min -1.09
_refine_ls_abs_structure_details 'Flack, H. D. (1983), Acta Cryst. A39, 876-881.  1013 Friedel Pairs'
_refine_ls_abs_structure_Flack 0.032(17)
_refine_ls_extinction_method none
_refine_ls_goodness_of_fit_ref 1.088
_refine_ls_hydrogen_treatment refall
_refine_ls_number_parameters 182
_refine_ls_number_reflns 2459
_refine_ls_R_factor_gt 0.0461
_refine_ls_shift/su_max 0.0000
_refine_ls_structure_factor_coef Fsqd
_refine_ls_weighting_details 'w = 1/[\s^2^(Fo^2^)+(0.0314P)^2^+7.0156P] where P=(Fo^2^+2Fc^2^)/3'
_refine_ls_weighting_scheme calc
_refine_ls_wR_factor_ref 0.0997
_reflns_number_gt 2353
_reflns_number_total 2459
_reflns_threshold_expression F^2^>2.0\s(F^2^)
_cod_data_source_file ic101086h_si_011.cif
_cod_data_source_block '__FKDW161-2'
_cod_original_formula_sum 'C16 H11 Br3 Te '
_cod_database_code 4316304

loop_
_symmetry_equiv_pos_site_id
_symmetry_equiv_pos_as_xyz
1 +X,+Y,+Z
2 1/2-X,+Y,1/2+Z
3 1/2+X,-Y,+Z
4 -X,-Y,1/2+Z

loop_
_atom_site_label
_atom_site_type_symbol
_atom_site_fract_x
_atom_site_fract_y
_atom_site_fract_z
_atom_site_U_iso_or_equiv
_atom_site_adp_type
_atom_site_occupancy
_atom_site_symmetry_multiplicity
_atom_site_calc_flag
_atom_site_refinement_flags
_atom_site_disorder_assembly
_atom_site_disorder_group
Te(1) Te 0.86641(8) 0.14772(5) 0.45759(5) 0.01945(18) Uani 1.00 1 d . . .
Br(1) Br 0.86395(14) 0.22717(10) 0.25908(9) 0.0305(3) Uani 1.00 1 d . . .
Br(2) Br 1.17212(13) 0.16991(10) 0.42181(8) 0.0279(2) Uani 1.00 1 d . . .
Br(3) Br 0.56131(14) 0.14014(9) 0.49881(8) 0.0265(2) Uani 1.00 1 d . . .
C(1) C 0.8472(11) 0.3260(8) 0.4607(9) 0.023(2) Uani 1.00 1 d . . .
C(2) C 0.7974(12) 0.3704(8) 0.5351(8) 0.024(2) Uani 1.00 1 d . . .
C(3) C 0.7985(12) 0.4843(8) 0.5497(8) 0.026(2) Uani 1.00 1 d . . .
C(4) C 0.8654(12) 0.5539(8) 0.4919(8) 0.028(3) Uani 1.00 1 d . . .
C(5) C 0.9153(13) 0.5124(8) 0.4105(8) 0.026(2) Uani 1.00 1 d . . .
C(6) C 0.9799(14) 0.5863(9) 0.3485(8) 0.031(2) Uani 1.00 1 d . . .
C(7) C 1.0208(14) 0.5506(10) 0.2701(8) 0.033(3) Uani 1.00 1 d . . .
C(8) C 0.9880(12) 0.4404(9) 0.2447(8) 0.026(2) Uani 1.00 1 d . . .
C(9) C 0.9281(13) 0.3666(9) 0.3042(8) 0.027(2) Uani 1.00 1 d . . .
C(10) C 0.8990(12) 0.3953(8) 0.3908(7) 0.017(2) Uani 1.00 1 d . . .
C(11) C 0.9285(13) 0.1283(9) 0.5895(8) 0.025(2) Uani 1.00 1 d . . .
C(12) C 0.8566(13) 0.0423(10) 0.6357(8) 0.029(2) Uani 1.00 1 d . . .
C(13) C 0.9060(15) 0.0244(10) 0.7187(9) 0.039(3) Uani 1.00 1 d . . .
C(14) C 1.0225(13) 0.0899(10) 0.7564(8) 0.032(2) Uani 1.00 1 d . . .
C(15) C 1.0886(14) 0.1751(10) 0.7095(8) 0.032(3) Uani 1.00 1 d . . .
C(16) C 1.0439(12) 0.1939(9) 0.6257(8) 0.024(2) Uani 1.00 1 d . . .
H(2) H 0.7602 0.3224 0.5790 0.028 Uiso 1.00 1 c R . .
H(3) H 0.7522 0.5134 0.6004 0.031 Uiso 1.00 1 c R . .
H(4) H 0.8791 0.6302 0.5054 0.033 Uiso 1.00 1 c R . .
H(6) H 0.9945 0.6622 0.3630 0.038 Uiso 1.00 1 c R . .
H(7) H 1.0720 0.5998 0.2315 0.039 Uiso 1.00 1 c R . .
H(8) H 1.0069 0.4173 0.1873 0.032 Uiso 1.00 1 c R . .
H(12) H 0.7764 -0.0022 0.6106 0.035 Uiso 1.00 1 c R . .
H(13) H 0.8596 -0.0340 0.7511 0.047 Uiso 1.00 1 c R . .
H(14) H 1.0559 0.0760 0.8136 0.039 Uiso 1.00 1 c R . .
H(15) H 1.1660 0.2214 0.7352 0.038 Uiso 1.00 1 c R . .
H(16) H 1.0922 0.2514 0.5933 0.029 Uiso 1.00 1 c R . .

loop_
_atom_site_aniso_label
_atom_site_aniso_U_11
_atom_site_aniso_U_22
_atom_site_aniso_U_33
_atom_site_aniso_U_12
_atom_site_aniso_U_13
_atom_site_aniso_U_23
Te(1) 0.0204(3) 0.0184(3) 0.0196(3) -0.0013(2) -0.0004(3) 0.0001(3)
Br(1) 0.0425(6) 0.0276(6) 0.0215(6) -0.0043(5) -0.0025(5) -0.0017(5)
Br(2) 0.0205(5) 0.0348(6) 0.0284(6) -0.0010(4) 0.0016(5) -0.0013(5)
Br(3) 0.0197(5) 0.0285(6) 0.0312(6) -0.0024(4) 0.0007(5) 0.0040(5)
C(1) 0.021(5) 0.026(5) 0.021(6) -0.001(4) 0.006(5) -0.002(6)
C(2) 0.022(5) 0.021(5) 0.028(6) 0.002(4) -0.003(5) -0.001(4)
C(3) 0.026(5) 0.023(6) 0.028(6) 0.001(4) -0.009(5) -0.006(5)
C(4) 0.033(6) 0.004(4) 0.046(8) 0.000(4) -0.007(6) 0.002(5)
C(5) 0.034(5) 0.008(5) 0.036(7) -0.000(4) -0.004(6) 0.000(5)
C(6) 0.032(6) 0.015(5) 0.047(8) -0.000(5) 0.003(6) -0.001(5)
C(7) 0.037(6) 0.028(6) 0.034(8) -0.001(5) 0.003(6) 0.004(5)
C(8) 0.027(6) 0.027(5) 0.026(7) 0.000(5) 0.004(5) 0.006(5)
C(9) 0.026(5) 0.023(5) 0.031(7) -0.018(4) 0.001(5) -0.001(5)
C(10) 0.017(4) 0.027(5) 0.008(5) 0.004(4) -0.003(4) 0.007(4)
C(11) 0.026(5) 0.019(5) 0.031(7) 0.002(4) -0.007(5) -0.007(5)
C(12) 0.023(6) 0.036(7) 0.027(7) -0.000(5) 0.017(5) 0.002(5)
C(13) 0.028(6) 0.044(7) 0.047(9) 0.005(6) 0.004(6) 0.023(7)
C(14) 0.029(6) 0.046(7) 0.023(6) 0.010(5) 0.001(5) 0.007(6)
C(15) 0.034(6) 0.029(6) 0.032(8) 0.005(5) -0.018(6) -0.012(5)
C(16) 0.020(5) 0.020(5) 0.033(7) 0.001(4) 0.002(4) 0.003(5)

loop_
_atom_type_symbol
_atom_type_description
_atom_type_scat_dispersion_real
_atom_type_scat_dispersion_imag
_atom_type_scat_source
C C 0.003 0.002
;
International Tables for Crystallography
(1992, Vol. C, Tables 4.2.6.8 and 6.1.1.4)
;
H H 0.000 0.000
;
International Tables for Crystallography
(1992, Vol. C, Table 6.1.1.4)
;
Br Br -0.290 2.459
;
International Tables for Crystallography
(1992, Vol. C, Tables 4.2.6.8 and 6.1.1.4)
;
Te Te -0.531 1.675
;
International Tables for Crystallography
(1992, Vol. C, Tables 4.2.6.8 and 6.1.1.4)
;

loop_
_geom_angle_atom_site_label_1
_geom_angle_atom_site_label_2
_geom_angle_atom_site_label_3
_geom_angle
_geom_angle_publ_flag
_geom_angle_site_symmetry_1
_geom_angle_site_symmetry_2
_geom_angle_site_symmetry_3
Br(2) Te(1) Br(3) 175.80(4) yes . . .
Br(2) Te(1) C(1) 88.8(2) yes . . .
Br(2) Te(1) C(11) 88.4(3) yes . . .
Br(3) Te(1) C(1) 87.4(2) yes . . .
Br(3) Te(1) C(11) 90.2(3) yes . . .
C(1) Te(1) C(11) 96.1(4) yes . . .
Te(1) C(1) C(2) 116.1(8) yes . . .
Te(1) C(1) C(10) 122.5(8) yes . . .
C(2) C(1) C(10) 121.1(9) yes . . .
C(1) C(2) C(3) 122.1(11) yes . . .
C(2) C(3) C(4) 120.2(11) yes . . .
C(3) C(4) C(5) 119.9(10) yes . . .
C(4) C(5) C(6) 119.9(9) yes . . .
C(4) C(5) C(10) 120.0(10) yes . . .
C(6) C(5) C(10) 120.0(11) yes . . .
C(5) C(6) C(7) 121.2(11) yes . . .
C(6) C(7) C(8) 120.4(11) yes . . .
C(7) C(8) C(9) 119.2(11) yes . . .
Br(1) C(9) C(8) 115.1(9) yes . . .
Br(1) C(9) C(10) 121.3(8) yes . . .
C(8) C(9) C(10) 123.2(10) yes . . .
C(1) C(10) C(5) 115.6(10) yes . . .
C(1) C(10) C(9) 129.3(10) yes . . .
C(5) C(10) C(9) 115.0(10) yes . . .
Te(1) C(11) C(12) 117.9(8) yes . . .
Te(1) C(11) C(16) 120.5(8) yes . . .
C(12) C(11) C(16) 121.4(11) yes . . .
C(11) C(12) C(13) 117.8(11) yes . . .
C(12) C(13) C(14) 121.5(12) yes . . .
C(13) C(14) C(15) 119.1(12) yes . . .
C(14) C(15) C(16) 120.8(11) yes . . .
C(11) C(16) C(15) 119.3(10) yes . . .
C(1) C(2) H(2) 118.9 no . . .
C(3) C(2) H(2) 118.9 no . . .
C(2) C(3) H(3) 119.9 no . . .
C(4) C(3) H(3) 119.9 no . . .
C(3) C(4) H(4) 120.0 no . . .
C(5) C(4) H(4) 120.0 no . . .
C(5) C(6) H(6) 119.4 no . . .
C(7) C(6) H(6) 119.4 no . . .
C(6) C(7) H(7) 119.8 no . . .
C(8) C(7) H(7) 119.8 no . . .
C(7) C(8) H(8) 120.4 no . . .
C(9) C(8) H(8) 120.4 no . . .
C(11) C(12) H(12) 121.1 no . . .
C(13) C(12) H(12) 121.1 no . . .
C(12) C(13) H(13) 119.2 no . . .
C(14) C(13) H(13) 119.2 no . . .
C(13) C(14) H(14) 120.5 no . . .
C(15) C(14) H(14) 120.5 no . . .
C(14) C(15) H(15) 119.6 no . . .
C(16) C(15) H(15) 119.6 no . . .
C(11) C(16) H(16) 120.3 no . . .
C(15) C(16) H(16) 120.3 no . . .

loop_
_geom_bond_atom_site_label_1
_geom_bond_atom_site_label_2
_geom_bond_distance
_geom_bond_publ_flag
_geom_bond_site_symmetry_1
_geom_bond_site_symmetry_2
Te(1) Br(2) 2.6664(13) yes . .
Te(1) Br(3) 2.6686(13) yes . .
Te(1) C(1) 2.153(10) yes . .
Te(1) C(11) 2.135(13) yes . .
Br(1) C(9) 1.900(11) yes . .
C(1) C(2) 1.345(17) yes . .
C(1) C(10) 1.441(16) yes . .
C(2) C(3) 1.390(15) yes . .
C(3) C(4) 1.357(16) yes . .
C(4) C(5) 1.427(18) yes . .
C(5) C(6) 1.423(17) yes . .
C(5) C(10) 1.450(14) yes . .
C(6) C(7) 1.341(18) yes . .
C(7) C(8) 1.413(16) yes . .
C(8) C(9) 1.382(16) yes . .
C(9) C(10) 1.415(16) yes . .
C(11) C(12) 1.401(16) yes . .
C(11) C(16) 1.379(15) yes . .
C(12) C(13) 1.378(19) yes . .
C(13) C(14) 1.395(18) yes . .
C(14) C(15) 1.379(17) yes . .
C(15) C(16) 1.379(17) yes . .
C(2) H(2) 0.950 no . .
C(3) H(3) 0.950 no . .
C(4) H(4) 0.950 no . .
C(6) H(6) 0.950 no . .
C(7) H(7) 0.950 no . .
C(8) H(8) 0.950 no . .
C(12) H(12) 0.950 no . .
C(13) H(13) 0.950 no . .
C(14) H(14) 0.950 no . .
C(15) H(15) 0.950 no . .
C(16) H(16) 0.950 no . .

loop_
_geom_contact_atom_site_label_1
_geom_contact_atom_site_label_2
_geom_contact_distance
_geom_contact_publ_flag
_geom_contact_site_symmetry_1
_geom_contact_site_symmetry_2
Br(1) C(12) 3.487(12) ? . 2_654
Br(1) C(13) 3.406(13) ? . 2_654
Br(2) Br(3) 3.5316(16) ? . 1_655
Br(3) Br(2) 3.5316(16) ? . 1_455
Br(3) C(12) 3.521(12) ? . 3_455
C(7) C(15) 3.559(17) ? . 4_764
C(12) Br(1) 3.487(12) ? . 2_655
C(12) Br(3) 3.521(12) ? . 3_555
C(13) Br(1) 3.406(13) ? . 2_655
C(13) C(14) 3.581(17) ? . 3_455
C(14) C(13) 3.581(17) ? . 3_555
C(15) C(7) 3.559(17) ? . 4_765
Te(1) H(14) 3.569 ? . 4_754
Br(1) H(2) 3.211 ? . 2_654
Br(1) H(7) 3.266 ? . 3_465
Br(1) H(13) 3.306 ? . 4_754
Br(2) H(4) 3.252 ? . 3_565
Br(2) H(6) 3.522 ? . 3_565
Br(2) H(13) 3.137 ? . 4_754
Br(2) H(14) 3.074 ? . 2_754
Br(2) H(15) 3.276 ? . 2_754
Br(3) H(4) 3.170 ? . 3_465
Br(3) H(6) 3.236 ? . 3_465
Br(3) H(12) 3.411 ? . 3_455
Br(3) H(14) 3.151 ? . 2_654
C(1) H(6) 3.361 ? . 3_465
C(2) H(4) 3.578 ? . 3_465
C(2) H(7) 3.277 ? . 4_765
C(2) H(8) 3.552 ? . 2_655
C(3) H(7) 3.204 ? . 4_765
C(3) H(8) 3.459 ? . 2_655
C(3) H(8) 2.955 ? . 4_765
C(4) H(8) 3.253 ? . 4_765
C(6) H(15) 3.165 ? . 4_764
C(7) H(3) 3.545 ? . 2_654
C(7) H(3) 3.362 ? . 4_764
C(7) H(15) 3.216 ? . 4_764
C(8) H(3) 3.160 ? . 2_654
C(8) H(3) 3.198 ? . 4_764
C(8) H(7) 3.568 ? . 3_465
C(9) H(7) 3.252 ? . 3_465
C(10) H(6) 3.528 ? . 3_465
C(11) H(12) 3.336 ? . 3_555
C(13) H(12) 3.577 ? . 3_555
C(13) H(14) 3.531 ? . 3_455
C(14) H(6) 3.420 ? . 4_765
C(14) H(12) 3.305 ? . 3_555
C(14) H(13) 2.939 ? . 3_555
C(15) H(6) 3.172 ? . 4_765
C(15) H(7) 3.054 ? . 4_765
C(15) H(12) 3.042 ? . 3_555
C(15) H(13) 2.931 ? . 3_555
C(16) H(7) 3.140 ? . 4_765
C(16) H(12) 3.046 ? . 3_555
H(2) Br(1) 3.211 ? . 2_655
H(2) H(4) 3.477 ? . 3_465
H(2) H(7) 2.925 ? . 4_765
H(2) H(8) 3.049 ? . 2_655
H(3) C(7) 3.545 ? . 2_655
H(3) C(7) 3.362 ? . 4_765
H(3) C(8) 3.160 ? . 2_655
H(3) C(8) 3.198 ? . 4_765
H(3) H(7) 3.581 ? . 2_655
H(3) H(7) 2.873 ? . 4_765
H(3) H(8) 2.830 ? . 2_655
H(3) H(8) 2.590 ? . 4_765
H(3) H(16) 3.142 ? . 3_465
H(4) Br(2) 3.252 ? . 3_465
H(4) Br(3) 3.170 ? . 3_565
H(4) C(2) 3.578 ? . 3_565
H(4) H(2) 3.477 ? . 3_565
H(4) H(8) 3.051 ? . 4_765
H(4) H(16) 3.136 ? . 3_465
H(6) Br(2) 3.522 ? . 3_465
H(6) Br(3) 3.236 ? . 3_565
H(6) C(1) 3.361 ? . 3_565
H(6) C(10) 3.528 ? . 3_565
H(6) C(14) 3.420 ? . 4_764
H(6) C(15) 3.172 ? . 4_764
H(6) H(14) 3.273 ? . 4_764
H(6) H(15) 2.790 ? . 4_764
H(7) Br(1) 3.266 ? . 3_565
H(7) C(2) 3.277 ? . 4_764
H(7) C(3) 3.204 ? . 4_764
H(7) C(8) 3.568 ? . 3_565
H(7) C(9) 3.252 ? . 3_565
H(7) C(15) 3.054 ? . 4_764
H(7) C(16) 3.140 ? . 4_764
H(7) H(2) 2.925 ? . 4_764
H(7) H(3) 3.581 ? . 2_654
H(7) H(3) 2.873 ? . 4_764
H(7) H(15) 2.953 ? . 4_764
H(7) H(16) 3.129 ? . 4_764
H(8) C(2) 3.552 ? . 2_654
H(8) C(3) 3.459 ? . 2_654
H(8) C(3) 2.955 ? . 4_764
H(8) C(4) 3.253 ? . 4_764
H(8) H(2) 3.049 ? . 2_654
H(8) H(3) 2.830 ? . 2_654
H(8) H(3) 2.590 ? . 4_764
H(8) H(4) 3.051 ? . 4_764
H(12) Br(3) 3.411 ? . 3_555
H(12) C(11) 3.336 ? . 3_455
H(12) C(13) 3.577 ? . 3_455
H(12) C(14) 3.305 ? . 3_455
H(12) C(15) 3.042 ? . 3_455
H(12) C(16) 3.046 ? . 3_455
H(12) H(15) 3.410 ? . 3_455
H(12) H(16) 3.395 ? . 3_455
H(13) Br(1) 3.306 ? . 4_755
H(13) Br(2) 3.137 ? . 4_755
H(13) C(14) 2.939 ? . 3_455
H(13) C(15) 2.931 ? . 3_455
H(13) H(14) 2.801 ? . 3_455
H(13) H(15) 2.802 ? . 3_455
H(14) Te(1) 3.569 ? . 4_755
H(14) Br(2) 3.074 ? . 2_755
H(14) Br(3) 3.151 ? . 2_655
H(14) C(13) 3.531 ? . 3_555
H(14) H(6) 3.273 ? . 4_765
H(14) H(13) 2.801 ? . 3_555
H(15) Br(2) 3.276 ? . 2_755
H(15) C(6) 3.165 ? . 4_765
H(15) C(7) 3.216 ? . 4_765
H(15) H(6) 2.790 ? . 4_765
H(15) H(7) 2.953 ? . 4_765
H(15) H(12) 3.410 ? . 3_555
H(15) H(13) 2.802 ? . 3_555
H(16) H(3) 3.142 ? . 3_565
H(16) H(4) 3.136 ? . 3_565
H(16) H(7) 3.129 ? . 4_765
H(16) H(12) 3.395 ? . 3_555
Te(1) Br(1) 3.2397(15) ? . .
Br(1) Br(2) 3.7079(17) ? . .
Br(1) Br(3) 4.6542(18) ? . .

loop_
_geom_torsion_atom_site_label_1
_geom_torsion_atom_site_label_2
_geom_torsion_atom_site_label_3
_geom_torsion_atom_site_label_4
_geom_torsion
_geom_torsion_publ_flag
_geom_torsion_site_symmetry_1
_geom_torsion_site_symmetry_2
_geom_torsion_site_symmetry_3
_geom_torsion_site_symmetry_4
Br(2) Te(1) C(1) C(2) -120.5(8) ? . . . .
Br(2) Te(1) C(1) C(10) 53.5(8) ? . . . .
Br(2) Te(1) C(11) C(12) -134.4(8) ? . . . .
Br(2) Te(1) C(11) C(16) 41.2(8) ? . . . .
Br(3) Te(1) C(1) C(2) 57.7(8) ? . . . .
Br(3) Te(1) C(1) C(10) -128.3(8) ? . . . .
Br(3) Te(1) C(11) C(12) 49.5(8) ? . . . .
Br(3) Te(1) C(11) C(16) -134.8(8) ? . . . .
C(1) Te(1) C(11) C(12) 137.0(8) ? . . . .
C(1) Te(1) C(11) C(16) -47.4(9) ? . . . .
C(11) Te(1) C(1) C(2) -32.2(8) ? . . . .
C(11) Te(1) C(1) C(10) 141.8(8) ? . . . .
Te(1) C(1) C(2) C(3) 171.7(8) ? . . . .
Te(1) C(1) C(10) C(5) -165.1(7) ? . . . .
Te(1) C(1) C(10) C(9) 18.8(15) ? . . . .
C(2) C(1) C(10) C(5) 8.6(15) ? . . . .
C(2) C(1) C(10) C(9) -167.5(11) ? . . . .
C(10) C(1) C(2) C(3) -2.4(16) ? . . . .
C(1) C(2) C(3) C(4) -6.7(17) ? . . . .
C(2) C(3) C(4) C(5) 8.7(16) ? . . . .
C(3) C(4) C(5) C(6) 177.6(11) ? . . . .
C(3) C(4) C(5) C(10) -2.0(16) ? . . . .
C(4) C(5) C(6) C(7) -176.8(11) ? . . . .
C(4) C(5) C(10) C(1) -6.4(15) ? . . . .
C(4) C(5) C(10) C(9) 170.2(10) ? . . . .
C(6) C(5) C(10) C(1) 174.0(10) ? . . . .
C(6) C(5) C(10) C(9) -9.4(15) ? . . . .
C(10) C(5) C(6) C(7) 2.8(18) ? . . . .
C(5) C(6) C(7) C(8) 5.4(18) ? . . . .
C(6) C(7) C(8) C(9) -6.5(17) ? . . . .
C(7) C(8) C(9) Br(1) 172.3(8) ? . . . .
C(7) C(8) C(9) C(10) -0.8(14) ? . . . .
Br(1) C(9) C(10) C(1) 11.8(16) ? . . . .
Br(1) C(9) C(10) C(5) -164.3(8) ? . . . .
C(8) C(9) C(10) C(1) -175.5(10) ? . . . .
C(8) C(9) C(10) C(5) 8.4(15) ? . . . .
Te(1) C(11) C(12) C(13) 175.0(8) ? . . . .
Te(1) C(11) C(16) C(15) -176.0(8) ? . . . .
C(12) C(11) C(16) C(15) -0.6(15) ? . . . .
C(16) C(11) C(12) C(13) -0.6(16) ? . . . .
C(11) C(12) C(13) C(14) 0.6(16) ? . . . .
C(12) C(13) C(14) C(15) 0.5(15) ? . . . .
C(13) C(14) C(15) C(16) -1.8(18) ? . . . .
C(14) C(15) C(16) C(11) 1.8(17) ? . . . .

loop_
_cod_related_entry_id
_cod_related_entry_database
_cod_related_entry_code
1 ChemSpider 30661019
